data_7125379
loop_
_publ_author_name
'Waked, Alexander E.'
'Chitnis, Saurabh S.'
'Stephan, Douglas W.'

_publ_section_title
;
 P(v) dications: carbon-based Lewis acid initiators for
 hydrodefluorination.
;
_journal_issue 61
_journal_name_full 'Chemical communications (Cambridge, England)'
_journal_page_first 8971
_journal_page_last 8974
_journal_paper_doi 10.1039/c9cc04010b
_journal_volume 55
_journal_year 2019
_chemical_formula_moiety 'C27 H16 Cl4 N3 O2 P, 2(C F3 O3 S)'
_chemical_formula_sum 'C29 H16 Cl4 F6 N3 O8 P S2'
_chemical_formula_weight 885.37
_space_group_crystal_system triclinic
_space_group_IT_number 2
_space_group_name_Hall '-P 1'
_space_group_name_H-M_alt 'P -1'
_symmetry_Int_Tables_number 2
_audit_creation_date 2019-04-08
_audit_creation_method
;
Olex2 1.2
(compiled 2018.05.29 svn.r3508 for OlexSys, GUI svn.r5506)
;
_audit_update_record
;
2019-05-24 deposited with the CCDC.	2019-07-03 downloaded from the CCDC.
;
_cell_angle_alpha 95.710(8)
_cell_angle_beta 99.202(8)
_cell_angle_gamma 112.242(8)
_cell_formula_units_Z 2
_cell_length_a 8.7656(13)
_cell_length_b 10.8058(15)
_cell_length_c 19.768(3)
_cell_measurement_reflns_used 7947
_cell_measurement_temperature 150(2)
_cell_measurement_theta_max 27.46
_cell_measurement_theta_min 2.57
_cell_volume 1684.3(4)
_computing_cell_refinement 'SAINT v8.34A (Bruker, 2013)'
_computing_data_reduction 'SAINT v8.34A (Bruker, 2013)'
_computing_molecular_graphics 'Olex2 (Dolomanov et al., 2009)'
_computing_publication_material 'Olex2 (Dolomanov et al., 2009)'
_computing_structure_refinement 'olex2.refine (Bourhis et al., 2015)'
_diffrn_ambient_temperature 150.15
_diffrn_measured_fraction_theta_full 0.9955
_diffrn_measured_fraction_theta_max 0.9955
_diffrn_measurement_device_type 'Bruker APEX-II CCD'
_diffrn_measurement_method '\f and \w scans'
_diffrn_radiation_type 'Mo K\a'
_diffrn_radiation_wavelength 0.71073
_diffrn_reflns_av_R_equivalents 0.0345
_diffrn_reflns_av_unetI/netI 0.0356
_diffrn_reflns_limit_h_max 10
_diffrn_reflns_limit_h_min -10
_diffrn_reflns_limit_k_max 12
_diffrn_reflns_limit_k_min -12
_diffrn_reflns_limit_l_max 22
_diffrn_reflns_limit_l_min -23
_diffrn_reflns_number 22897
_diffrn_reflns_theta_full 25.0276
_diffrn_reflns_theta_max 25.03
_diffrn_reflns_theta_min 2.56
_diffrn_standards_number 0
_exptl_absorpt_coefficient_mu 0.612
_exptl_absorpt_correction_T_max 0.7456
_exptl_absorpt_correction_T_min 0.7151
_exptl_absorpt_correction_type multi-scan
_exptl_absorpt_process_details
;
SADABS-2014/5 (Bruker,2014/5) was used for absorption correction.
wR2(int) was 0.0523 before and 0.0459 after correction.
The Ratio of minimum to maximum transmission is 0.9591.
The \l/2 correction factor is 0.00150.
;
_exptl_crystal_colour yellow
_exptl_crystal_colour_primary yellow
_exptl_crystal_density_diffrn 1.7455
_exptl_crystal_description shard
_exptl_crystal_F_000 890.4428
_exptl_crystal_size_max 0.156
_exptl_crystal_size_mid 0.095
_exptl_crystal_size_min 0.09
_refine_diff_density_max 0.4513
_refine_diff_density_min -0.4037
_refine_diff_density_rms 0.0907
_refine_ls_d_res_high 0.8400
_refine_ls_d_res_low 7.9517
_refine_ls_goodness_of_fit_ref 1.0498
_refine_ls_hydrogen_treatment constr
_refine_ls_matrix_type full
_refine_ls_number_constraints 32
_refine_ls_number_parameters 478
_refine_ls_number_reflns 5919
_refine_ls_number_restraints 0
_refine_ls_restrained_S_all 1.0498
_refine_ls_R_factor_all 0.0492
_refine_ls_R_factor_gt 0.0359
_refine_ls_shift/su_max 0.0000
_refine_ls_shift/su_mean 0.0000
_refine_ls_structure_factor_coef Fsqd
_refine_ls_weighting_details 'w=1/[\s^2^(Fo^2^)+(0.0463P)^2^+1.1587P] where P=(Fo^2^+2Fc^2^)/3'
_refine_ls_weighting_scheme calc
_refine_ls_wR_factor_gt 0.0886
_refine_ls_wR_factor_ref 0.0964
_reflns_Friedel_coverage 0.0
_reflns_limit_h_max 10
_reflns_limit_h_min -10
_reflns_limit_k_max 12
_reflns_limit_k_min -12
_reflns_limit_l_max 23
_reflns_limit_l_min 0
_reflns_number_gt 4826
_reflns_number_total 5919
_reflns_threshold_expression I>=2u(I)
_cod_data_source_file c9cc04010b2.cif
_cod_data_source_block tri_a
_cod_original_cell_volume 1684.4(4)
_cod_database_code 7125379
_olex2_refinement_description
;
1. Fixed Uiso
 At 1.2 times of:
  All C(H) groups
2.a Aromatic/amide H refined with riding coordinates:
 C1(H1), C2(H2), C3(H3), C4(H4), C7(H7), C8(H8), C9(H9), C12(H12), C13(H13),
 C14(H14), C15(H15), C23(H23), C24(H24), C25(H25), C26(H26), C27(H27)
;
_olex2_submission_special_instructions 'No special instructions were received'

loop_
_space_group_symop_id
_space_group_symop_operation_xyz
1 x,y,z
2 -x,-y,-z

loop_
_atom_site_label
_atom_site_type_symbol
_atom_site_fract_x
_atom_site_fract_y
_atom_site_fract_z
_atom_site_U_iso_or_equiv
_atom_site_adp_type
_atom_site_occupancy
_atom_site_refinement_flags_posn
P1 P 0.66784(8) 0.64999(6) 0.76897(3) 0.01496(15) Uani 1.000000 .
N1 N 0.4712(2) 0.6181(2) 0.80500(10) 0.0160(4) Uani 1.000000 .
N2 N 0.6939(2) 0.8270(2) 0.78699(10) 0.0156(4) Uani 1.000000 .
N3 N 0.8660(2) 0.7264(2) 0.73435(10) 0.0162(4) Uani 1.000000 .
O1 O 0.5580(2) 0.65602(17) 0.68988(8) 0.0189(4) Uani 1.000000 .
O2 O 0.6271(2) 0.48791(16) 0.74334(8) 0.0166(4) Uani 1.000000 .
O3 O -0.0928(2) 0.33930(18) 0.72503(10) 0.0278(4) Uani 1.000000 .
O4 O 0.0971(3) 0.4418(2) 0.65076(12) 0.0432(6) Uani 1.000000 .
O5 O 0.1095(2) 0.24806(19) 0.69938(10) 0.0288(4) Uani 1.000000 .
O6 O 1.2596(2) 1.00630(18) 0.87127(10) 0.0289(4) Uani 1.000000 .
O7 O 1.4285(3) 1.2313(2) 0.85413(11) 0.0407(5) Uani 1.000000 .
O8 O 1.1606(3) 1.1851(2) 0.88794(11) 0.0409(5) Uani 1.000000 .
C1 C 0.3650(3) 0.4957(2) 0.81377(12) 0.0183(5) Uani 1.000000 .
H1 H 0.3839(3) 0.4170(2) 0.79957(12) 0.0219(6) Uiso 1.000000 R
C2 C 0.2291(3) 0.4841(3) 0.84327(13) 0.0212(6) Uani 1.000000 .
H2 H 0.1562(3) 0.3979(3) 0.85053(13) 0.0254(7) Uiso 1.000000 R
C3 C 0.1992(3) 0.5978(3) 0.86227(13) 0.0216(6) Uani 1.000000 .
H3 H 0.1039(3) 0.5898(3) 0.88148(13) 0.0259(7) Uiso 1.000000 R
C4 C 0.3088(3) 0.7238(3) 0.85316(13) 0.0202(6) Uani 1.000000 .
H4 H 0.2904(3) 0.8032(3) 0.86612(13) 0.0243(7) Uiso 1.000000 R
C5 C 0.4446(3) 0.7311(2) 0.82501(12) 0.0168(5) Uani 1.000000 .
C6 C 0.5763(3) 0.8548(2) 0.81374(12) 0.0172(5) Uani 1.000000 .
C7 C 0.5897(3) 0.9869(3) 0.82521(13) 0.0225(6) Uani 1.000000 .
H7 H 0.5086(3) 1.0086(3) 0.84462(13) 0.0270(7) Uiso 1.000000 R
C8 C 0.7242(3) 1.0874(3) 0.80773(13) 0.0232(6) Uani 1.000000 .
H8 H 0.7364(3) 1.1791(3) 0.81614(13) 0.0278(7) Uiso 1.000000 R
C9 C 0.8412(3) 1.0560(3) 0.77819(13) 0.0204(6) Uani 1.000000 .
H9 H 0.9326(3) 1.1248(3) 0.76588(13) 0.0245(7) Uiso 1.000000 R
C10 C 0.8212(3) 0.9223(2) 0.76715(12) 0.0176(5) Uani 1.000000 .
C11 C 0.9225(3) 0.8626(2) 0.73473(12) 0.0171(5) Uani 1.000000 .
C12 C 1.0580(3) 0.9306(3) 0.70695(13) 0.0216(6) Uani 1.000000 .
H12 H 1.0958(3) 1.0255(3) 0.70723(13) 0.0260(7) Uiso 1.000000 R
C13 C 1.1385(3) 0.8557(3) 0.67828(13) 0.0230(6) Uani 1.000000 .
H13 H 1.2314(3) 0.8993(3) 0.65779(13) 0.0276(7) Uiso 1.000000 R
C14 C 1.0835(3) 0.7183(3) 0.67959(13) 0.0233(6) Uani 1.000000 .
H14 H 1.1397(3) 0.6675(3) 0.66087(13) 0.0280(7) Uiso 1.000000 R
C15 C 0.9459(3) 0.6548(3) 0.70835(13) 0.0192(5) Uani 1.000000 .
H15 H 0.9080(3) 0.5605(3) 0.70965(13) 0.0230(7) Uiso 1.000000 R
C16 C 0.4900(3) 0.5327(3) 0.64682(13) 0.0184(5) Uani 1.000000 .
C17 C 0.3925(3) 0.5031(3) 0.58102(13) 0.0240(6) Uani 1.000000 .
C18 C 0.3275(3) 0.3686(3) 0.54651(13) 0.0286(7) Uani 1.000000 .
C19 C 0.3576(3) 0.2688(3) 0.57840(14) 0.0283(7) Uani 1.000000 .
C20 C 0.4566(3) 0.3013(3) 0.64559(13) 0.0208(6) Uani 1.000000 .
C21 C 0.5252(3) 0.4354(3) 0.67747(12) 0.0173(5) Uani 1.000000 .
C22 C 0.7883(3) 0.6545(2) 0.85588(12) 0.0164(5) Uani 1.000000 .
C23 C 0.7442(3) 0.5378(3) 0.88618(13) 0.0208(6) Uani 1.000000 .
H23 H 0.6592(3) 0.4545(3) 0.86064(13) 0.0250(7) Uiso 1.000000 R
C24 C 0.8245(3) 0.5438(3) 0.95343(14) 0.0245(6) Uani 1.000000 .
H24 H 0.7915(3) 0.4647(3) 0.97411(14) 0.0294(7) Uiso 1.000000 R
C25 C 0.9511(3) 0.6621(3) 0.99080(13) 0.0250(6) Uani 1.000000 .
H25 H 1.0049(3) 0.6647(3) 1.03695(13) 0.0300(7) Uiso 1.000000 R
C26 C 0.9998(3) 0.7775(3) 0.96075(13) 0.0248(6) Uani 1.000000 .
H26 H 1.0889(3) 0.8591(3) 0.98592(13) 0.0298(7) Uiso 1.000000 R
C27 C 0.9187(3) 0.7740(3) 0.89396(13) 0.0209(6) Uani 1.000000 .
H27 H 0.9520(3) 0.8539(3) 0.87381(13) 0.0251(7) Uiso 1.000000 R
C28 C -0.1452(4) 0.2046(3) 0.60202(15) 0.0364(7) Uani 1.000000 .
C29 C 1.4116(4) 1.1927(3) 0.97841(15) 0.0313(7) Uani 1.000000 .
Cl1 Cl 0.34946(9) 0.62802(8) 0.54580(4) 0.03563(19) Uani 1.000000 .
Cl2 Cl 0.20523(10) 0.32723(9) 0.46334(4) 0.0439(2) Uani 1.000000 .
Cl3 Cl 0.26932(11) 0.10276(8) 0.53609(4) 0.0445(2) Uani 1.000000 .
Cl4 Cl 0.48744(9) 0.18116(6) 0.68954(4) 0.02816(17) Uani 1.000000 .
S1 S 0.00992(9) 0.32230(7) 0.67753(4) 0.02351(16) Uani 1.000000 .
S2 S 1.30200(8) 1.14967(6) 0.88767(3) 0.02184(16) Uani 1.000000 .
F1 F -0.2584(3) 0.2513(2) 0.57748(10) 0.0611(6) Uani 1.000000 .
F2 F -0.0707(3) 0.1847(2) 0.55090(10) 0.0580(6) Uani 1.000000 .
F3 F -0.2278(2) 0.08467(19) 0.61900(9) 0.0478(5) Uani 1.000000 .
F4 F 1.3185(3) 1.1199(2) 1.01850(9) 0.0511(5) Uani 1.000000 .
F5 F 1.5525(2) 1.1707(2) 0.98501(10) 0.0555(6) Uani 1.000000 .
F6 F 1.4563(2) 1.32252(19) 1.00466(10) 0.0516(5) Uani 1.000000 .

loop_
_atom_site_aniso_label
_atom_site_aniso_U_11
_atom_site_aniso_U_22
_atom_site_aniso_U_33
_atom_site_aniso_U_12
_atom_site_aniso_U_13
_atom_site_aniso_U_23
P1 0.0152(3) 0.0117(3) 0.0171(3) 0.0043(3) 0.0033(3) 0.0031(2)
N1 0.0159(11) 0.0154(11) 0.0151(10) 0.0057(9) 0.0006(8) 0.0027(8)
N2 0.0169(11) 0.0124(10) 0.0169(10) 0.0050(9) 0.0026(8) 0.0049(8)
N3 0.0175(11) 0.0135(11) 0.0150(10) 0.0040(9) 0.0014(8) 0.0032(8)
O1 0.0220(10) 0.0163(9) 0.0175(9) 0.0070(8) 0.0023(7) 0.0050(7)
O2 0.0175(9) 0.0125(9) 0.0173(8) 0.0041(7) 0.0022(7) 0.0016(7)
O3 0.0279(11) 0.0229(10) 0.0326(11) 0.0082(9) 0.0128(8) 0.0025(8)
O4 0.0539(15) 0.0252(11) 0.0660(15) 0.0186(11) 0.0392(12) 0.0233(11)
O5 0.0245(11) 0.0239(10) 0.0398(11) 0.0109(9) 0.0082(9) 0.0066(9)
O6 0.0305(11) 0.0166(10) 0.0366(11) 0.0061(9) 0.0097(9) 0.0009(8)
O7 0.0513(14) 0.0281(12) 0.0370(12) 0.0055(10) 0.0171(10) 0.0108(9)
O8 0.0418(13) 0.0519(14) 0.0365(12) 0.0333(12) -0.0015(10) -0.0012(10)
C1 0.0169(13) 0.0147(13) 0.0209(13) 0.0050(11) 0.0005(10) 0.0042(10)
C2 0.0176(14) 0.0186(14) 0.0233(13) 0.0031(11) 0.0030(11) 0.0051(11)
C3 0.0179(14) 0.0259(15) 0.0215(13) 0.0083(12) 0.0064(11) 0.0054(11)
C4 0.0204(14) 0.0197(14) 0.0213(13) 0.0092(11) 0.0032(11) 0.0036(10)
C5 0.0178(13) 0.0155(13) 0.0161(12) 0.0072(11) -0.0004(10) 0.0031(10)
C6 0.0179(13) 0.0176(13) 0.0161(12) 0.0081(11) 0.0009(10) 0.0030(10)
C7 0.0256(15) 0.0193(14) 0.0267(14) 0.0126(12) 0.0071(12) 0.0057(11)
C8 0.0288(15) 0.0150(13) 0.0261(14) 0.0096(12) 0.0048(12) 0.0040(11)
C9 0.0225(14) 0.0136(13) 0.0227(13) 0.0041(11) 0.0038(11) 0.0068(10)
C10 0.0190(14) 0.0167(13) 0.0167(12) 0.0069(11) 0.0024(10) 0.0051(10)
C11 0.0181(13) 0.0145(13) 0.0169(12) 0.0053(11) 0.0015(10) 0.0041(10)
C12 0.0226(14) 0.0164(14) 0.0227(13) 0.0038(12) 0.0046(11) 0.0058(11)
C13 0.0209(14) 0.0222(14) 0.0241(14) 0.0038(12) 0.0099(11) 0.0077(11)
C14 0.0241(15) 0.0212(14) 0.0246(14) 0.0092(12) 0.0059(11) 0.0021(11)
C15 0.0206(14) 0.0165(13) 0.0198(13) 0.0068(11) 0.0039(11) 0.0040(10)
C16 0.0154(13) 0.0188(13) 0.0183(13) 0.0030(11) 0.0067(10) 0.0026(10)
C17 0.0201(14) 0.0336(16) 0.0184(13) 0.0088(13) 0.0064(11) 0.0096(12)
C18 0.0226(15) 0.0377(17) 0.0160(13) 0.0031(13) 0.0040(11) 0.0001(12)
C19 0.0240(15) 0.0266(16) 0.0239(14) 0.0009(13) 0.0064(12) -0.0059(12)
C20 0.0177(14) 0.0199(14) 0.0227(13) 0.0036(11) 0.0096(11) 0.0011(11)
C21 0.0131(13) 0.0201(14) 0.0164(12) 0.0044(11) 0.0042(10) 0.0009(10)
C22 0.0166(13) 0.0189(13) 0.0160(12) 0.0087(11) 0.0054(10) 0.0037(10)
C23 0.0172(14) 0.0193(14) 0.0252(14) 0.0057(11) 0.0046(11) 0.0069(11)
C24 0.0238(15) 0.0285(15) 0.0268(14) 0.0126(13) 0.0087(12) 0.0160(12)
C25 0.0244(15) 0.0363(17) 0.0175(13) 0.0162(13) 0.0024(11) 0.0053(12)
C26 0.0222(15) 0.0253(15) 0.0220(14) 0.0080(12) -0.0008(11) -0.0024(11)
C27 0.0218(14) 0.0172(14) 0.0221(13) 0.0061(11) 0.0046(11) 0.0036(11)
C28 0.0381(19) 0.049(2) 0.0253(15) 0.0189(17) 0.0111(14) 0.0078(14)
C29 0.0286(17) 0.0337(17) 0.0305(16) 0.0137(14) 0.0029(13) 0.0010(13)
Cl1 0.0369(4) 0.0459(5) 0.0262(4) 0.0176(4) 0.0036(3) 0.0174(3)
Cl2 0.0386(5) 0.0575(5) 0.0169(3) 0.0040(4) -0.0027(3) -0.0008(3)
Cl3 0.0472(5) 0.0303(4) 0.0363(4) 0.0033(4) -0.0009(4) -0.0157(3)
Cl4 0.0290(4) 0.0157(3) 0.0350(4) 0.0049(3) 0.0059(3) 0.0012(3)
S1 0.0257(4) 0.0167(3) 0.0304(4) 0.0082(3) 0.0113(3) 0.0066(3)
S2 0.0261(4) 0.0176(3) 0.0211(3) 0.0092(3) 0.0030(3) 0.0025(3)
F1 0.0533(13) 0.0988(18) 0.0418(11) 0.0412(13) 0.0044(10) 0.0255(11)
F2 0.0554(13) 0.0731(15) 0.0363(11) 0.0156(11) 0.0202(9) -0.0064(10)
F3 0.0425(11) 0.0382(11) 0.0432(11) -0.0012(9) 0.0075(9) -0.0052(9)
F4 0.0589(13) 0.0655(13) 0.0259(9) 0.0188(11) 0.0131(9) 0.0135(9)
F5 0.0415(12) 0.0862(16) 0.0427(11) 0.0401(12) -0.0073(9) -0.0044(10)
F6 0.0525(12) 0.0409(11) 0.0454(11) 0.0134(10) -0.0036(9) -0.0193(9)

loop_
_atom_type_symbol
_atom_type_scat_dispersion_real
_atom_type_scat_dispersion_imag
_atom_type_scat_Cromer_Mann_a1
_atom_type_scat_Cromer_Mann_a2
_atom_type_scat_Cromer_Mann_a3
_atom_type_scat_Cromer_Mann_a4
_atom_type_scat_Cromer_Mann_b1
_atom_type_scat_Cromer_Mann_b2
_atom_type_scat_Cromer_Mann_b3
_atom_type_scat_Cromer_Mann_b4
_atom_type_scat_Cromer_Mann_c
_atom_type_scat_source
_atom_type_scat_dispersion_source
C 0.00347 0.00161 2.31000 1.02000 1.58860 0.86500 20.84390 10.20750 0.56870 51.65120 0.215599998832 'International Tables Volume C Table 6.1.1.4 (pp. 500-502)' 'Henke, Gullikson and Davis, At. Data and Nucl. Data Tables, 1993, 54, 2'
Cl 0.14873 0.16029 11.46040 7.19640 6.25560 1.64550 0.01040 1.16620 18.51940 47.77840 -9.55739974976 'International Tables Volume C Table 6.1.1.4 (pp. 500-502)' 'Henke, Gullikson and Davis, At. Data and Nucl. Data Tables, 1993, 54, 2'
H 0.00000 0.00000 0.49300 0.32291 0.14019 0.04081 10.51090 26.12570 3.14236 57.79970 0.0030380000826 'International Tables Volume C Table 6.1.1.4 (pp. 500-502)' 'Henke, Gullikson and Davis, At. Data and Nucl. Data Tables, 1993, 54, 2'
F 0.01794 0.01033 3.53920 2.64120 1.51700 1.02430 10.28250 4.29440 0.26150 26.14760 0.277599990368 'International Tables Volume C Table 6.1.1.4 (pp. 500-502)' 'Henke, Gullikson and Davis, At. Data and Nucl. Data Tables, 1993, 54, 2'
O 0.01158 0.00611 3.04850 2.28680 1.54630 0.86700 13.27710 5.70110 0.32390 32.90890 0.250800013542 'International Tables Volume C Table 6.1.1.4 (pp. 500-502)' 'Henke, Gullikson and Davis, At. Data and Nucl. Data Tables, 1993, 54, 2'
N 0.00653 0.00323 12.21260 3.13220 2.01250 1.16630 0.00570 9.89330 28.99750 0.58260 -11.5290002823 'International Tables Volume C Table 6.1.1.4 (pp. 500-502)' 'Henke, Gullikson and Davis, At. Data and Nucl. Data Tables, 1993, 54, 2'
P 0.10434 0.09671 6.43450 4.17910 1.78000 1.49080 1.90670 27.15700 0.52600 68.16450 1.11489999294 'International Tables Volume C Table 6.1.1.4 (pp. 500-502)' 'Henke, Gullikson and Davis, At. Data and Nucl. Data Tables, 1993, 54, 2'
S 0.12424 0.12443 6.90530 5.20340 1.43790 1.58630 1.46790 22.21510 0.25360 56.17200 0.866900026798 'International Tables Volume C Table 6.1.1.4 (pp. 500-502)' 'Henke, Gullikson and Davis, At. Data and Nucl. Data Tables, 1993, 54, 2'

loop_
_geom_angle_atom_site_label_1
_geom_angle_atom_site_label_2
_geom_angle_atom_site_label_3
_geom_angle
N2 P1 N1 82.90(9)
N3 P1 N1 165.59(9)
N3 P1 N2 82.84(9)
O1 P1 N1 88.93(8)
O1 P1 N2 81.85(8)
O1 P1 N3 86.98(8)
O2 P1 N1 95.93(9)
O2 P1 N2 172.66(9)
O2 P1 N3 97.95(9)
O2 P1 O1 90.89(8)
C22 P1 N1 90.58(10)
C22 P1 N2 94.62(10)
C22 P1 N3 92.66(10)
C22 P1 O1 176.48(10)
C22 P1 O2 92.63(10)
C1 N1 P1 124.70(17)
C5 N1 P1 115.07(16)
C5 N1 C1 120.2(2)
C6 N2 P1 118.58(17)
C10 N2 P1 118.60(16)
C10 N2 C6 122.5(2)
C11 N3 P1 115.26(16)
C15 N3 P1 124.26(17)
C15 N3 C11 120.4(2)
C16 O1 P1 111.58(15)
C21 O2 P1 113.18(15)
H1 C1 N1 119.89(13)
C2 C1 N1 120.2(2)
C2 C1 H1 119.89(15)
H2 C2 C1 120.03(15)
C3 C2 C1 119.9(2)
C3 C2 H2 120.03(15)
H3 C3 C2 120.17(15)
C4 C3 C2 119.7(2)
C4 C3 H3 120.17(15)
H4 C4 C3 120.78(15)
C5 C4 C3 118.4(2)
C5 C4 H4 120.78(15)
C4 C5 N1 121.5(2)
C6 C5 N1 112.2(2)
C6 C5 C4 126.2(2)
C5 C6 N2 111.2(2)
C7 C6 N2 119.6(2)
C7 C6 C5 129.1(2)
H7 C7 C6 120.76(15)
C8 C7 C6 118.5(2)
C8 C7 H7 120.76(15)
H8 C8 C7 119.49(15)
C9 C8 C7 121.0(2)
C9 C8 H8 119.49(15)
H9 C9 C8 120.88(15)
C10 C9 C8 118.2(2)
C10 C9 H9 120.88(15)
C9 C10 N2 120.0(2)
C11 C10 N2 111.2(2)
C11 C10 C9 128.8(2)
C10 C11 N3 111.9(2)
C12 C11 N3 121.9(2)
C12 C11 C10 126.2(2)
H12 C12 C11 121.14(15)
C13 C12 C11 117.7(2)
C13 C12 H12 121.14(15)
H13 C13 C12 119.91(15)
C14 C13 C12 120.2(2)
C14 C13 H13 119.91(15)
H14 C14 C13 120.19(15)
C15 C14 C13 119.6(2)
C15 C14 H14 120.19(15)
C14 C15 N3 120.1(2)
H15 C15 N3 119.94(14)
H15 C15 C14 119.94(15)
C17 C16 O1 125.9(2)
C21 C16 O1 112.3(2)
C21 C16 C17 121.7(2)
C18 C17 C16 117.3(2)
Cl1 C17 C16 119.8(2)
Cl1 C17 C18 122.9(2)
C19 C18 C17 121.1(2)
Cl2 C18 C17 118.8(2)
Cl2 C18 C19 120.1(2)
C20 C19 C18 120.5(2)
Cl3 C19 C18 120.2(2)
Cl3 C19 C20 119.2(2)
C21 C20 C19 117.3(2)
Cl4 C20 C19 122.6(2)
Cl4 C20 C21 120.0(2)
C16 C21 O2 111.9(2)
C20 C21 O2 126.1(2)
C20 C21 C16 121.9(2)
C23 C22 P1 119.82(19)
C27 C22 P1 121.67(19)
C27 C22 C23 118.4(2)
H23 C23 C22 120.03(14)
C24 C23 C22 119.9(2)
C24 C23 H23 120.03(16)
H24 C24 C23 119.39(16)
C25 C24 C23 121.2(2)
C25 C24 H24 119.39(15)
H25 C25 C24 120.23(15)
C26 C25 C24 119.5(2)
C26 C25 H25 120.23(15)
H26 C26 C25 119.98(15)
C27 C26 C25 120.0(2)
C27 C26 H26 119.98(16)
C26 C27 C22 120.8(2)
H27 C27 C22 119.61(14)
H27 C27 C26 119.61(16)
F1 C28 S1 111.4(2)
F2 C28 S1 111.0(2)
F2 C28 F1 107.9(2)
F3 C28 S1 110.8(2)
F3 C28 F1 107.5(3)
F3 C28 F2 108.0(3)
F4 C29 S2 112.4(2)
F5 C29 S2 110.3(2)
F5 C29 F4 107.6(2)
F6 C29 S2 112.2(2)
F6 C29 F4 106.9(2)
F6 C29 F5 107.1(2)
O4 S1 O3 114.65(12)
O5 S1 O3 114.55(12)
O5 S1 O4 114.95(12)
C28 S1 O3 103.42(13)
C28 S1 O4 104.72(14)
C28 S1 O5 102.39(13)
O7 S2 O6 114.17(12)
O8 S2 O6 114.67(13)
O8 S2 O7 115.84(14)
C29 S2 O6 102.87(13)
C29 S2 O7 102.70(13)
C29 S2 O8 104.23(13)

loop_
_geom_bond_atom_site_label_1
_geom_bond_atom_site_label_2
_geom_bond_distance
P1 N1 1.895(2)
P1 N2 1.829(2)
P1 N3 1.891(2)
P1 O1 1.7210(17)
P1 O2 1.6565(17)
P1 C22 1.853(2)
N1 C1 1.346(3)
N1 C5 1.360(3)
N2 C6 1.346(3)
N2 C10 1.346(3)
N3 C11 1.362(3)
N3 C15 1.341(3)
O1 C16 1.366(3)
O2 C21 1.383(3)
O3 S1 1.4450(19)
O4 S1 1.431(2)
O5 S1 1.4387(19)
O6 S2 1.4383(19)
O7 S2 1.434(2)
O8 S2 1.430(2)
C1 H1 0.9500
C1 C2 1.378(4)
C2 H2 0.9500
C2 C3 1.380(4)
C3 H3 0.9500
C3 C4 1.387(4)
C4 H4 0.9500
C4 C5 1.372(3)
C5 C6 1.464(3)
C6 C7 1.379(3)
C7 H7 0.9500
C7 C8 1.387(4)
C8 H8 0.9500
C8 C9 1.386(4)
C9 H9 0.9500
C9 C10 1.378(3)
C10 C11 1.466(3)
C11 C12 1.372(3)
C12 H12 0.9500
C12 C13 1.394(4)
C13 H13 0.9500
C13 C14 1.381(4)
C14 H14 0.9500
C14 C15 1.385(4)
C15 H15 0.9500
C16 C17 1.371(4)
C16 C21 1.372(4)
C17 C18 1.398(4)
C17 Cl1 1.714(3)
C18 C19 1.388(4)
C18 Cl2 1.726(3)
C19 C20 1.396(4)
C19 Cl3 1.721(3)
C20 C21 1.377(4)
C20 Cl4 1.711(3)
C22 C23 1.398(3)
C22 C27 1.398(4)
C23 H23 0.9500
C23 C24 1.384(4)
C24 H24 0.9500
C24 C25 1.373(4)
C25 H25 0.9500
C25 C26 1.384(4)
C26 H26 0.9500
C26 C27 1.386(4)
C27 H27 0.9500
C28 S1 1.833(3)
C28 F1 1.322(4)
C28 F2 1.329(3)
C28 F3 1.330(4)
C29 S2 1.817(3)
C29 F4 1.326(3)
C29 F5 1.332(3)
C29 F6 1.329(3)
